data_1010865
loop_
_publ_author_name
'Vaux, G'
'Bennett, H'

_publ_section_title
;
X-ray studies on Pyrolusite (including Polianite) and Psilomelane.
;
_journal_coden_ASTM MIASA6
_journal_name_full
;
Mineralogical Magazine and Journal of the Mineralogical Society (1876-
1968)
;
_journal_page_first 521
_journal_page_last 526
_journal_volume 24
_journal_year 1937
_chemical_compound_source 'from Elgersburg, Thuringia'
_chemical_formula_structural 'H4 Mn2 Mn8 O20'
_chemical_formula_sum 'H4 Mn10 O20'
_chemical_name_mineral Pyrolusite
_chemical_name_systematic
;
Tetrahydrogen dimanganese octamanganese(IV) oxide
;
_cell_angle_alpha 90
_cell_angle_beta 90
_cell_angle_gamma 90
_cell_formula_units_Z 0
_cell_length_a 4.38
_cell_length_b 4.38
_cell_length_c 2.86
_cell_volume 54.9
_cod_database_code 1010865

loop_
_atom_site_label
_atom_site_fract_x
_atom_site_fract_y
_atom_site_fract_z
? ? ? ?

_journal_paper_doi 10.1180/minmag.1937.024.157.02
